data_4504104
loop_
_publ_author_name
'Wang, Xiao-Feng'
'Lv, Yang'
'Okamura, Taka-aki'
'Kawaguchi, Hiroyuki'
'Wu, Gang'
'Sun, Wei-Yin'
'Ueyama, Norikazu'

_publ_section_title
;
 Structure Variation of Mercury(II) Halide Complexes with Different
 Imidazole-Containing Ligands
;
_journal_issue 6
_journal_name_full 'Crystal Growth &amp; Design'
_journal_page_first 1125
_journal_paper_doi 10.1021/cg060814c
_journal_volume 7
_journal_year 2007
_chemical_formula_moiety 'C36 H38 I6 Hg3 N14 O2 '
_chemical_formula_sum 'C36 H38 Hg3 I6 N14 O2'
_chemical_formula_weight 2061.97
_chemical_name_systematic
; 
[Hg3I6(F1)2]-2DMF 
;
_space_group_IT_number 15
_symmetry_cell_setting monoclinic
_symmetry_Int_Tables_number 15
_symmetry_space_group_name_Hall '-C 2yc'
_symmetry_space_group_name_H-M 'C 1 2/c 1'
_atom_sites_solution_hydrogens geom
_atom_sites_solution_primary direct
_atom_sites_solution_secondary difmap
_audit_creation_date 'Fri Apr 23 22:10:14 2004'
_audit_creation_method SHELXL-97
_cell_angle_alpha 90.00
_cell_angle_beta 121.50(2)
_cell_angle_gamma 90.00
_cell_formula_units_Z 4
_cell_length_a 21.676(17)
_cell_length_b 15.860(11)
_cell_length_c 18.097(12)
_cell_measurement_reflns_used 15765
_cell_measurement_temperature 200
_cell_measurement_theta_max 27.5
_cell_measurement_theta_min 3.1
_cell_volume 5305(7)
_computing_structure_refinement 'SHELXL-97 (Sheldrick, 1997)'
_computing_structure_solution 'SIR92 (Altomare et al., 1994)'
_diffrn_ambient_temperature 200
_diffrn_detector_area_resol_mean 10.00
_diffrn_measured_fraction_theta_full 0.999
_diffrn_measured_fraction_theta_max 0.999
_diffrn_measurement_device_type 'Rigaku RAXIS-RAPID Imaging Plate'
_diffrn_measurement_method \w
_diffrn_radiation_monochromator graphite
_diffrn_radiation_source 'fine-focus sealed tube'
_diffrn_radiation_type MoK\a
_diffrn_radiation_wavelength 0.71075
_diffrn_reflns_av_R_equivalents 0.0558
_diffrn_reflns_av_sigmaI/netI 0.0824
_diffrn_reflns_limit_h_max 28
_diffrn_reflns_limit_h_min -28
_diffrn_reflns_limit_k_max 20
_diffrn_reflns_limit_k_min -20
_diffrn_reflns_limit_l_max 22
_diffrn_reflns_limit_l_min -23
_diffrn_reflns_number 26329
_diffrn_reflns_theta_full 27.48
_diffrn_reflns_theta_max 27.48
_diffrn_reflns_theta_min 3.12
_exptl_absorpt_coefficient_mu 12.198
_exptl_absorpt_correction_T_max 0.784
_exptl_absorpt_correction_T_min 0.313
_exptl_absorpt_correction_type multi-scan
_exptl_absorpt_process_details '(Higashi, 1995)'
_exptl_crystal_colour colorless
_exptl_crystal_density_diffrn 2.582
_exptl_crystal_density_method 'not measured'
_exptl_crystal_description platelet
_exptl_crystal_F_000 3704
_exptl_crystal_size_max 0.180
_exptl_crystal_size_mid 0.080
_exptl_crystal_size_min 0.020
_refine_diff_density_max 1.868
_refine_diff_density_min -3.587
_refine_diff_density_rms 0.217
_refine_ls_extinction_method none
_refine_ls_goodness_of_fit_ref 0.950
_refine_ls_hydrogen_treatment mixed
_refine_ls_matrix_type full
_refine_ls_number_parameters 278
_refine_ls_number_reflns 6097
_refine_ls_number_restraints 0
_refine_ls_restrained_S_all 0.950
_refine_ls_R_factor_all 0.0625
_refine_ls_R_factor_gt 0.0340
_refine_ls_shift/su_max 0.002
_refine_ls_shift/su_mean 0.000
_refine_ls_structure_factor_coef Fsqd
_refine_ls_weighting_details 'calc w=1/[\s^2^(Fo^2^)+(0.0090P)^2^+0.0000P] where P=(Fo^2^+2Fc^2^)/3'
_refine_ls_weighting_scheme calc
_refine_ls_wR_factor_gt 0.0366
_refine_ls_wR_factor_ref 0.0397
_reflns_number_gt 3450
_reflns_number_total 6097
_reflns_threshold_expression I>2\s(I)
_cod_data_source_file cg060814csi20070307_054928.cif
_cod_data_source_block 4
_cod_original_cell_volume 5304(7)
_cod_original_sg_symbol_H-M 'C 2/c'
_cod_database_code 4504104

loop_
_symmetry_equiv_pos_as_xyz
'x, y, z'
'-x, y, -z+1/2'
'x+1/2, y+1/2, z'
'-x+1/2, y+1/2, -z+1/2'
'-x, -y, -z'
'x, -y, z-1/2'
'-x+1/2, -y+1/2, -z'
'x+1/2, -y+1/2, z-1/2'

loop_
_atom_site_label
_atom_site_type_symbol
_atom_site_fract_x
_atom_site_fract_y
_atom_site_fract_z
_atom_site_U_iso_or_equiv
_atom_site_adp_type
_atom_site_occupancy
_atom_site_symmetry_multiplicity
_atom_site_calc_flag
_atom_site_refinement_flags
Hg1 Hg 0.0000 0.932793(19) 0.2500 0.03372(9) Uani 1 2 d S
Hg2 Hg 0.616050(13) 0.786964(13) 0.483884(15) 0.03649(7) Uani 1 1 d .
I1 I -0.05264(2) 0.98874(3) 0.34474(3) 0.05037(13) Uani 1 1 d .
I2 I 0.61571(3) 0.91137(2) 0.38573(3) 0.05398(14) Uani 1 1 d .
I3 I 0.65621(3) 0.76876(3) 0.65144(3) 0.05541(13) Uani 1 1 d .
O1 O 0.2957(3) 0.9103(3) 0.3945(3) 0.0676(15) Uani 1 1 d .
N1 N 0.3527(3) 0.9751(3) 0.3362(3) 0.0448(14) Uani 1 1 d .
N11 N 0.1617(2) 0.7178(3) 0.3870(2) 0.0235(10) Uani 1 1 d .
N12 N 0.0767(2) 0.8163(3) 0.3337(3) 0.0289(11) Uani 1 1 d .
N31 N 0.3896(2) 0.7050(2) 0.3968(3) 0.0278(11) Uani 1 1 d .
N32 N 0.4932(2) 0.7490(3) 0.4151(3) 0.0334(12) Uani 1 1 d .
N51 N 0.3212(2) 0.4769(2) 0.5187(3) 0.0274(11) Uani 1 1 d .
N52 N 0.3492(3) 0.3429(3) 0.5416(3) 0.0380(13) Uani 1 1 d .
C1 C 0.2274(3) 0.6757(3) 0.4116(3) 0.0228(13) Uani 1 1 d .
C2 C 0.2759(3) 0.7107(3) 0.3922(3) 0.0231(12) Uani 1 1 d .
H1 H 0.2660 0.7635 0.3633 0.028 Uiso 1 1 calc R
C3 C 0.3391(3) 0.6676(3) 0.4156(3) 0.0265(13) Uani 1 1 d .
C4 C 0.3553(3) 0.5914(3) 0.4577(3) 0.0280(13) Uani 1 1 d .
H2 H 0.3987 0.5625 0.4729 0.034 Uiso 1 1 calc R
C5 C 0.3067(3) 0.5579(3) 0.4774(3) 0.0253(13) Uani 1 1 d .
C6 C 0.2432(3) 0.5998(3) 0.4558(3) 0.0254(13) Uani 1 1 d .
H3 H 0.2110 0.5768 0.4711 0.030 Uiso 1 1 calc R
C11 C 0.1412(3) 0.7965(3) 0.3507(3) 0.0313(14) Uani 1 1 d .
H4 H 0.1705 0.8323 0.3394 0.038 Uiso 1 1 calc R
C12 C 0.0533(3) 0.7475(4) 0.3592(3) 0.0373(15) Uani 1 1 d .
H5 H 0.0077 0.7432 0.3545 0.045 Uiso 1 1 calc R
C13 C 0.1045(3) 0.6879(3) 0.3916(4) 0.0395(16) Uani 1 1 d .
H6 H 0.1016 0.6346 0.4136 0.047 Uiso 1 1 calc R
C31 C 0.4621(3) 0.7083(3) 0.4495(4) 0.0336(14) Uani 1 1 d .
H7 H 0.4878 0.6837 0.5056 0.040 Uiso 1 1 calc R
C32 C 0.4376(3) 0.7726(3) 0.3341(4) 0.0393(15) Uani 1 1 d .
H8 H 0.4437 0.8027 0.2930 0.047 Uiso 1 1 calc R
C33 C 0.3729(3) 0.7470(3) 0.3212(3) 0.0362(15) Uani 1 1 d .
H9 H 0.3264 0.7559 0.2713 0.043 Uiso 1 1 calc R
C51 C 0.3440(3) 0.4094(3) 0.4946(4) 0.0345(15) Uani 1 1 d .
H10 H 0.3548 0.4095 0.4501 0.041 Uiso 1 1 calc R
C52 C 0.3289(3) 0.3698(4) 0.5977(4) 0.0436(17) Uani 1 1 d .
H11 H 0.3276 0.3354 0.6398 0.052 Uiso 1 1 calc R
C53 C 0.3112(3) 0.4518(4) 0.5845(3) 0.0386(16) Uani 1 1 d .
H12 H 0.2950 0.4856 0.6145 0.046 Uiso 1 1 calc R
C101 C 0.3515(5) 0.9389(4) 0.3986(5) 0.067(2) Uani 1 1 d .
H13 H 0.3961 0.9331 0.4521 0.081 Uiso 1 1 calc R
C102 C 0.2869(4) 0.9854(5) 0.2524(5) 0.090(3) Uani 1 1 d .
H14 H 0.2456 0.9653 0.2554 0.108 Uiso 1 1 calc R
H15 H 0.2906 0.9527 0.2089 0.108 Uiso 1 1 calc R
H16 H 0.2802 1.0452 0.2362 0.108 Uiso 1 1 calc R
C103 C 0.4183(4) 1.0043(4) 0.3418(5) 0.081(2) Uani 1 1 d .
H17 H 0.4598 0.9922 0.3998 0.098 Uiso 1 1 calc R
H18 H 0.4150 1.0652 0.3313 0.098 Uiso 1 1 calc R
H19 H 0.4244 0.9752 0.2983 0.098 Uiso 1 1 calc R

loop_
_atom_site_aniso_label
_atom_site_aniso_U_11
_atom_site_aniso_U_22
_atom_site_aniso_U_33
_atom_site_aniso_U_23
_atom_site_aniso_U_13
_atom_site_aniso_U_12
Hg1 0.0292(2) 0.03334(19) 0.0402(2) 0.000 0.01924(19) 0.000
Hg2 0.03032(15) 0.03103(13) 0.04618(15) 0.00738(12) 0.01864(13) 0.00160(12)
I1 0.0491(3) 0.0586(3) 0.0508(3) 0.0003(2) 0.0312(3) 0.0156(2)
I2 0.0631(4) 0.0396(2) 0.0518(3) 0.0061(2) 0.0248(3) -0.0174(2)
I3 0.0504(3) 0.0683(3) 0.0393(3) 0.0020(2) 0.0177(2) 0.0042(3)
O1 0.101(5) 0.048(3) 0.095(4) 0.000(3) 0.080(4) -0.002(3)
N1 0.055(4) 0.045(3) 0.043(4) 0.002(3) 0.031(4) 0.003(3)
N11 0.017(3) 0.026(2) 0.026(3) 0.000(2) 0.010(2) 0.003(2)
N12 0.025(3) 0.030(3) 0.032(3) 0.000(2) 0.015(3) 0.007(2)
N31 0.023(3) 0.024(2) 0.034(3) 0.004(2) 0.013(3) 0.002(2)
N32 0.024(3) 0.039(3) 0.040(3) 0.009(2) 0.018(3) -0.001(2)
N51 0.022(3) 0.027(3) 0.032(3) 0.004(2) 0.014(3) 0.007(2)
N52 0.042(4) 0.030(3) 0.051(3) 0.008(3) 0.030(3) 0.011(2)
C1 0.019(3) 0.023(3) 0.028(3) 0.000(2) 0.013(3) 0.004(3)
C2 0.020(3) 0.025(3) 0.022(3) 0.003(3) 0.009(3) 0.003(3)
C3 0.018(3) 0.029(3) 0.030(3) 0.000(3) 0.011(3) -0.001(3)
C4 0.019(4) 0.032(3) 0.027(3) -0.003(3) 0.008(3) 0.003(3)
C5 0.024(4) 0.025(3) 0.024(3) 0.002(3) 0.010(3) 0.000(3)
C6 0.028(4) 0.021(3) 0.029(3) -0.001(3) 0.017(3) -0.001(3)
C11 0.032(4) 0.024(3) 0.038(4) -0.004(3) 0.018(3) -0.001(3)
C12 0.019(4) 0.049(4) 0.045(4) 0.007(3) 0.018(3) 0.004(3)
C13 0.024(4) 0.041(4) 0.053(4) 0.018(3) 0.020(4) 0.005(3)
C31 0.020(4) 0.034(3) 0.043(4) 0.004(3) 0.014(3) 0.003(3)
C32 0.033(4) 0.044(4) 0.041(4) 0.003(3) 0.019(4) 0.000(3)
C33 0.027(4) 0.039(3) 0.034(4) 0.012(3) 0.010(3) 0.009(3)
C51 0.034(4) 0.029(3) 0.047(4) 0.014(3) 0.025(3) 0.011(3)
C52 0.054(5) 0.040(4) 0.049(4) 0.012(3) 0.035(4) 0.008(3)
C53 0.045(4) 0.046(4) 0.035(4) 0.004(3) 0.027(4) 0.006(3)
C101 0.112(8) 0.050(5) 0.056(5) -0.001(4) 0.055(6) 0.021(5)
C102 0.078(7) 0.114(7) 0.070(6) 0.009(5) 0.032(6) 0.007(6)
C103 0.072(6) 0.078(5) 0.118(7) -0.026(5) 0.066(6) -0.016(5)

loop_
_atom_type_symbol
_atom_type_description
_atom_type_scat_dispersion_real
_atom_type_scat_dispersion_imag
_atom_type_scat_source
Hg Hg -2.3894 9.2266 'International Tables Vol C Tables 4.2.6.8 and 6.1.1.4'
I I -0.4742 1.8119 'International Tables Vol C Tables 4.2.6.8 and 6.1.1.4'
O O 0.0106 0.0060 'International Tables Vol C Tables 4.2.6.8 and 6.1.1.4'
N N 0.0061 0.0033 'International Tables Vol C Tables 4.2.6.8 and 6.1.1.4'
C C 0.0033 0.0016 'International Tables Vol C Tables 4.2.6.8 and 6.1.1.4'
H H 0.0000 0.0000 'International Tables Vol C Tables 4.2.6.8 and 6.1.1.4'

loop_
_geom_angle_atom_site_label_1
_geom_angle_atom_site_label_2
_geom_angle_atom_site_label_3
_geom_angle
_geom_angle_site_symmetry_1
_geom_angle_site_symmetry_3
N12 Hg1 N12 80.3(2) 2 .
N12 Hg1 I1 105.82(11) 2 .
N12 Hg1 I1 103.73(10) . .
N12 Hg1 I1 103.73(10) 2 2
N12 Hg1 I1 105.82(11) . 2
I1 Hg1 I1 141.02(4) . 2
N52 Hg2 N32 93.61(16) 5_666 .
N52 Hg2 I2 114.52(12) 5_666 .
N32 Hg2 I2 103.28(11) . .
N52 Hg2 I3 100.41(11) 5_666 .
N32 Hg2 I3 100.27(11) . .
I2 Hg2 I3 135.95(3) . .
C101 N1 C103 123.6(7) . .
C101 N1 C102 120.8(6) . .
C103 N1 C102 115.5(5) . .
C13 N11 C11 105.5(4) . .
C13 N11 C1 127.6(4) . .
C11 N11 C1 126.9(4) . .
C11 N12 C12 105.4(4) . .
C11 N12 Hg1 129.4(4) . .
C12 N12 Hg1 124.1(4) . .
C31 N31 C33 106.5(4) . .
C31 N31 C3 127.0(5) . .
C33 N31 C3 126.4(5) . .
C31 N32 C32 105.0(5) . .
C31 N32 Hg2 126.8(4) . .
C32 N32 Hg2 127.8(4) . .
C51 N51 C53 107.5(4) . .
C51 N51 C5 124.2(4) . .
C53 N51 C5 128.2(4) . .
C51 N52 C52 105.9(4) . .
C51 N52 Hg2 120.6(4) . 5_666
C52 N52 Hg2 133.5(4) . 5_666
C6 C1 C2 120.2(5) . .
C6 C1 N11 119.7(5) . .
C2 C1 N11 120.1(4) . .
C3 C2 C1 119.0(5) . .
C3 C2 H1 120.5 . .
C1 C2 H1 120.5 . .
C4 C3 C2 121.9(5) . .
C4 C3 N31 119.4(5) . .
C2 C3 N31 118.7(5) . .
C3 C4 C5 118.3(5) . .
C3 C4 H2 120.8 . .
C5 C4 H2 120.8 . .
C4 C5 C6 121.3(5) . .
C4 C5 N51 119.3(5) . .
C6 C5 N51 119.4(5) . .
C1 C6 C5 119.2(5) . .
C1 C6 H3 120.4 . .
C5 C6 H3 120.4 . .
N12 C11 N11 111.8(5) . .
N12 C11 H4 124.1 . .
N11 C11 H4 124.1 . .
C13 C12 N12 109.9(5) . .
C13 C12 H5 125.0 . .
N12 C12 H5 125.0 . .
C12 C13 N11 107.3(5) . .
C12 C13 H6 126.3 . .
N11 C13 H6 126.3 . .
N32 C31 N31 112.7(5) . .
N32 C31 H7 123.7 . .
N31 C31 H7 123.7 . .
C33 C32 N32 110.7(5) . .
C33 C32 H8 124.7 . .
N32 C32 H8 124.7 . .
C32 C33 N31 105.1(5) . .
C32 C33 H9 127.5 . .
N31 C33 H9 127.5 . .
N52 C51 N51 110.5(4) . .
N52 C51 H10 124.8 . .
N51 C51 H10 124.8 . .
C53 C52 N52 110.2(5) . .
C53 C52 H11 124.9 . .
N52 C52 H11 124.9 . .
C52 C53 N51 105.9(5) . .
C52 C53 H12 127.1 . .
N51 C53 H12 127.1 . .
O1 C101 N1 124.9(8) . .
O1 C101 H13 117.5 . .
N1 C101 H13 117.5 . .
N1 C102 H14 109.5 . .
N1 C102 H15 109.5 . .
H14 C102 H15 109.5 . .
N1 C102 H16 109.5 . .
H14 C102 H16 109.5 . .
H15 C102 H16 109.5 . .
N1 C103 H17 109.5 . .
N1 C103 H18 109.5 . .
H17 C103 H18 109.5 . .
N1 C103 H19 109.5 . .
H17 C103 H19 109.5 . .
H18 C103 H19 109.5 . .

loop_
_geom_bond_atom_site_label_1
_geom_bond_atom_site_label_2
_geom_bond_distance
_geom_bond_site_symmetry_2
Hg1 N12 2.417(4) 2
Hg1 N12 2.417(4) .
Hg1 I1 2.6596(13) .
Hg1 I1 2.6597(13) 2
Hg2 N52 2.319(4) 5_666
Hg2 N32 2.353(5) .
Hg2 I2 2.6523(13) .
Hg2 I3 2.698(2) .
O1 C101 1.257(8) .
N1 C101 1.280(7) .
N1 C103 1.447(7) .
N1 C102 1.448(8) .
N11 C13 1.370(6) .
N11 C11 1.372(6) .
N11 C1 1.418(6) .
N12 C11 1.302(6) .
N12 C12 1.380(6) .
N31 C31 1.348(6) .
N31 C33 1.389(6) .
N31 C3 1.434(6) .
N32 C31 1.301(6) .
N32 C32 1.377(6) .
N51 C51 1.343(6) .
N51 C53 1.377(6) .
N51 C5 1.436(6) .
N52 C51 1.322(6) .
N52 C52 1.369(6) .
N52 Hg2 2.319(4) 5_666
C1 C6 1.384(6) .
C1 C2 1.388(6) .
C2 C3 1.384(7) .
C2 H1 0.9500 .
C3 C4 1.372(6) .
C4 C5 1.382(6) .
C4 H2 0.9500 .
C5 C6 1.388(6) .
C6 H3 0.9500 .
C11 H4 0.9500 .
C12 C13 1.337(7) .
C12 H5 0.9500 .
C13 H6 0.9500 .
C31 H7 0.9500 .
C32 C33 1.357(7) .
C32 H8 0.9500 .
C33 H9 0.9500 .
C51 H10 0.9500 .
C52 C53 1.341(7) .
C52 H11 0.9500 .
C53 H12 0.9500 .
C101 H13 0.9500 .
C102 H14 0.9800 .
C102 H15 0.9800 .
C102 H16 0.9800 .
C103 H17 0.9800 .
C103 H18 0.9800 .
C103 H19 0.9800 .

loop_
_geom_torsion_atom_site_label_1
_geom_torsion_atom_site_label_2
_geom_torsion_atom_site_label_3
_geom_torsion_atom_site_label_4
_geom_torsion
_geom_torsion_site_symmetry_1
N12 Hg1 N12 C11 119.2(5) 2
I1 Hg1 N12 C11 -136.7(4) .
I1 Hg1 N12 C11 17.6(5) 2
N12 Hg1 N12 C12 -47.3(3) 2
I1 Hg1 N12 C12 56.7(4) .
I1 Hg1 N12 C12 -149.0(3) 2
N52 Hg2 N32 C31 84.2(4) 5_666
I2 Hg2 N32 C31 -159.5(4) .
I3 Hg2 N32 C31 -17.0(4) .
N52 Hg2 N32 C32 -103.6(4) 5_666
I2 Hg2 N32 C32 12.6(4) .
I3 Hg2 N32 C32 155.1(4) .
C13 N11 C1 C6 -9.1(8) .
C11 N11 C1 C6 173.2(4) .
C13 N11 C1 C2 171.5(5) .
C11 N11 C1 C2 -6.2(7) .
C6 C1 C2 C3 1.7(7) .
N11 C1 C2 C3 -178.9(4) .
C1 C2 C3 C4 -0.3(8) .
C1 C2 C3 N31 -178.8(4) .
C31 N31 C3 C4 -41.9(7) .
C33 N31 C3 C4 140.0(5) .
C31 N31 C3 C2 136.7(5) .
C33 N31 C3 C2 -41.4(7) .
C2 C3 C4 C5 -0.5(8) .
N31 C3 C4 C5 178.1(4) .
C3 C4 C5 C6 -0.2(7) .
C3 C4 C5 N51 177.8(4) .
C51 N51 C5 C4 -44.9(7) .
C53 N51 C5 C4 139.1(5) .
C51 N51 C5 C6 133.2(5) .
C53 N51 C5 C6 -42.9(8) .
C2 C1 C6 C5 -2.4(7) .
N11 C1 C6 C5 178.2(4) .
C4 C5 C6 C1 1.7(8) .
N51 C5 C6 C1 -176.3(4) .
C12 N12 C11 N11 -0.5(6) .
Hg1 N12 C11 N11 -169.0(3) .
C13 N11 C11 N12 0.4(6) .
C1 N11 C11 N12 178.5(4) .
C11 N12 C12 C13 0.4(6) .
Hg1 N12 C12 C13 169.7(4) .
N12 C12 C13 N11 -0.2(6) .
C11 N11 C13 C12 -0.1(6) .
C1 N11 C13 C12 -178.2(4) .
C32 N32 C31 N31 -1.0(6) .
Hg2 N32 C31 N31 172.5(3) .
C33 N31 C31 N32 0.6(6) .
C3 N31 C31 N32 -177.8(4) .
C31 N32 C32 C33 1.2(6) .
Hg2 N32 C32 C33 -172.3(3) .
N32 C32 C33 N31 -0.8(6) .
C31 N31 C33 C32 0.2(6) .
C3 N31 C33 C32 178.6(5) .
C52 N52 C51 N51 -0.1(7) .
Hg2 N52 C51 N51 178.2(3) 5_666
C53 N51 C51 N52 -0.2(6) .
C5 N51 C51 N52 -176.9(5) .
C51 N52 C52 C53 0.3(7) .
Hg2 N52 C52 C53 -177.7(4) 5_666
N52 C52 C53 N51 -0.4(7) .
C51 N51 C53 C52 0.4(6) .
C5 N51 C53 C52 176.9(5) .
C103 N1 C101 O1 -177.4(6) .
C102 N1 C101 O1 -0.7(10) .
